data_4036703
loop_
_publ_author_name
'Marshall, Jonathan L.'
'O'Neal, Nathaniel J'
'Zakharov, Lev N.'
'Haley, Michael M.'

_publ_section_title
;
 Synthesis and Characterization of Two Unsymmetrical Indenofluorene
 Analogues: Benzo[5,6]-s-indaceno[1,2-b]thiophene and
 Benzo[5,6]-s-indaceno[2,1-b]thiophene.
;
_journal_issue 9
_journal_name_full 'The Journal of organic chemistry'
_journal_page_first 3674
_journal_page_last 3680
_journal_paper_doi 10.1021/acs.joc.6b00340
_journal_volume 81
_journal_year 2016
_chemical_formula_sum 'C18 H8 O2 S'
_chemical_formula_weight 288.30
_space_group_crystal_system monoclinic
_space_group_IT_number 14
_space_group_name_Hall '-P 2ybc'
_space_group_name_H-M_alt 'P 1 21/c 1'
_atom_sites_solution_hydrogens geom
_audit_creation_method SHELXL-2013
_cell_angle_alpha 90
_cell_angle_beta 101.161(6)
_cell_angle_gamma 90
_cell_formula_units_Z 2
_cell_length_a 10.6449(9)
_cell_length_b 3.7919(3)
_cell_length_c 15.6497(14)
_cell_measurement_reflns_used 1572
_cell_measurement_temperature 173(2)
_cell_measurement_theta_max 66.44
_cell_measurement_theta_min 4.23
_cell_volume 619.74(9)
_computing_cell_refinement 'Bruker SAINT'
_computing_data_collection 'Bruker APEX2'
_computing_data_reduction 'Bruker SAINT'
_computing_molecular_graphics 'Bruker SHELXTL'
_computing_publication_material 'Bruker SHELXTL'
_computing_structure_refinement 'SHELXL-2013 (Sheldrick 2013)'
_computing_structure_solution 'SHELXS-97 (Sheldrick 2008)'
_diffrn_ambient_temperature 173(2)
_diffrn_measured_fraction_theta_full 0.963
_diffrn_measured_fraction_theta_max 0.985
_diffrn_measurement_device_type 'Bruker APEX-II CCD'
_diffrn_measurement_method '\f and \w scans'
_diffrn_radiation_type CuK\a
_diffrn_radiation_wavelength 1.54178
_diffrn_reflns_av_R_equivalents 0.0649
_diffrn_reflns_av_unetI/netI 0.0415
_diffrn_reflns_Laue_measured_fraction_full 0.963
_diffrn_reflns_Laue_measured_fraction_max 0.985
_diffrn_reflns_limit_h_max 12
_diffrn_reflns_limit_h_min -12
_diffrn_reflns_limit_k_max 4
_diffrn_reflns_limit_k_min -4
_diffrn_reflns_limit_l_max 18
_diffrn_reflns_limit_l_min -18
_diffrn_reflns_number 6103
_diffrn_reflns_point_group_measured_fraction_full 0.963
_diffrn_reflns_point_group_measured_fraction_max 0.985
_diffrn_reflns_theta_full 67.679
_diffrn_reflns_theta_max 66.577
_diffrn_reflns_theta_min 4.233
_diffrn_source 'Incoatec I\mS'
_exptl_absorpt_coefficient_mu 2.324
_exptl_absorpt_correction_T_max 1.0000
_exptl_absorpt_correction_T_min 0.8015
_exptl_absorpt_correction_type multi-scan
_exptl_absorpt_process_details SADABS
_exptl_crystal_colour green
_exptl_crystal_density_diffrn 1.545
_exptl_crystal_description needle
_exptl_crystal_F_000 296
_exptl_crystal_size_max 0.190
_exptl_crystal_size_mid 0.020
_exptl_crystal_size_min 0.010
_refine_diff_density_max 0.191
_refine_diff_density_min -0.192
_refine_diff_density_rms 0.049
_refine_ls_extinction_method none
_refine_ls_goodness_of_fit_ref 1.037
_refine_ls_hydrogen_treatment constr
_refine_ls_matrix_type full
_refine_ls_number_parameters 109
_refine_ls_number_reflns 1088
_refine_ls_number_restraints 0
_refine_ls_restrained_S_all 1.037
_refine_ls_R_factor_all 0.0633
_refine_ls_R_factor_gt 0.0504
_refine_ls_shift/su_max 0.000
_refine_ls_shift/su_mean 0.000
_refine_ls_structure_factor_coef Fsqd
_refine_ls_weighting_details 'w=1/[\s^2^(Fo^2^)+(0.0635P)^2^+0.3095P] where P=(Fo^2^+2Fc^2^)/3'
_refine_ls_weighting_scheme calc
_refine_ls_wR_factor_gt 0.1175
_refine_ls_wR_factor_ref 0.1242
_reflns_Friedel_coverage 0.000
_reflns_number_gt 853
_reflns_number_total 1088
_reflns_threshold_expression 'I > 2\s(I)'
_cod_data_source_file jo6b00340_si_004.cif
_cod_data_source_block cu_mh145_0m
_cod_original_sg_symbol_H-M 'P 21/c'
_cod_database_code 4036703
_shelx_space_group_comment
;
The symmetry employed for this shelxl refinement is uniquely defined
by the following loop, which should always be used as a source of
symmetry information in preference to the above space-group names.
They are only intended as comments.
;
_shelx_estimated_absorpt_t_min 0.666
_shelx_estimated_absorpt_t_max 0.977
_shelxl_version_number 2013-4

loop_
_space_group_symop_operation_xyz
'x, y, z'
'-x, y+1/2, -z+1/2'
'-x, -y, -z'
'x, -y-1/2, z-1/2'

loop_
_atom_site_label
_atom_site_type_symbol
_atom_site_fract_x
_atom_site_fract_y
_atom_site_fract_z
_atom_site_U_iso_or_equiv
_atom_site_adp_type
_atom_site_occupancy
_atom_site_site_symmetry_order
_atom_site_calc_flag
_atom_site_refinement_flags_posn
_atom_site_refinement_flags_adp
_atom_site_refinement_flags_occupancy
_atom_site_disorder_assembly
_atom_site_disorder_group
S1 S 0.7023(3) 0.1528(10) 0.2850(2) 0.0289(7) Uani 0.5 1 d . . P A 1
C4A C 0.6765(2) 0.0345(6) 0.38636(16) 0.0330(6) Uani 0.5 1 d . . P A 1
C5A C 0.7870(2) -0.1153(7) 0.43401(16) 0.0347(6) Uani 0.5 1 d . . P A 1
C7A C 0.8927(3) -0.1384(7) 0.3930(2) 0.0457(8) Uani 0.5 1 d . . P A 1
H7AA H 0.9725 -0.2369 0.4202 0.055 Uiso 0.5 1 calc R U P A 1
C8A C 0.8706(4) -0.0071(9) 0.3107(2) 0.0542(9) Uani 0.5 1 d . . P A 1
H8AA H 0.9305 0.0015 0.2730 0.065 Uiso 0.5 1 calc R U P A 1
C4 C 0.6765(2) 0.0345(6) 0.38636(16) 0.0330(6) Uani 0.5 1 d . . P A 2
C5 C 0.7870(2) -0.1153(7) 0.43401(16) 0.0347(6) Uani 0.5 1 d . . P A 2
C7 C 0.8927(3) -0.1384(7) 0.3930(2) 0.0457(8) Uani 0.5 1 d . . P A 2
H7A H 0.9725 -0.2369 0.4202 0.055 Uiso 0.5 1 calc R U P A 2
C8 C 0.8706(4) -0.0071(9) 0.3107(2) 0.0542(9) Uani 0.5 1 d . . P A 2
H8A H 0.9394 -0.0319 0.2804 0.065 Uiso 0.5 1 calc R U P A 2
C9 C 0.7760(10) 0.1369(18) 0.2704(5) 0.0452(18) Uani 0.5 1 d . . P A 2
H9A H 0.7786 0.2350 0.2149 0.054 Uiso 0.5 1 calc R U P A 2
C10 C 0.6660(14) 0.162(5) 0.3023(10) 0.034(4) Uani 0.5 1 d . . P A 2
H10A H 0.5890 0.2591 0.2698 0.041 Uiso 0.5 1 calc R U P A 2
O1 O 0.83013(17) -0.3775(5) 0.57889(12) 0.0449(6) Uani 1 1 d . . . . .
C1 C 0.5521(2) -0.1560(6) 0.58223(15) 0.0324(6) Uani 1 1 d . . . . .
H1A H 0.5872 -0.2603 0.6368 0.039 Uiso 1 1 calc R U . . .
C2 C 0.6239(2) -0.1159(6) 0.51833(16) 0.0322(6) Uani 1 1 d . . . . .
C3 C 0.5740(2) 0.0373(6) 0.43665(16) 0.0311(6) Uani 1 1 d . . . . .
C6 C 0.7602(2) -0.2250(7) 0.51949(17) 0.0342(6) Uani 1 1 d . . . . .

loop_
_atom_site_aniso_label
_atom_site_aniso_U_11
_atom_site_aniso_U_22
_atom_site_aniso_U_33
_atom_site_aniso_U_23
_atom_site_aniso_U_13
_atom_site_aniso_U_12
S1 0.031(2) 0.0285(9) 0.0266(12) -0.0004(8) 0.0044(13) -0.0034(16)
C4A 0.0408(14) 0.0225(12) 0.0325(13) -0.0032(10) -0.0010(11) -0.0035(10)
C5A 0.0361(13) 0.0280(14) 0.0369(13) -0.0049(10) -0.0007(11) -0.0007(10)
C7A 0.0315(14) 0.0336(16) 0.0678(19) -0.0106(14) -0.0009(13) -0.0025(12)
C8A 0.072(2) 0.0381(17) 0.062(2) -0.0116(16) 0.0349(19) -0.0114(16)
C4 0.0408(14) 0.0225(12) 0.0325(13) -0.0032(10) -0.0010(11) -0.0035(10)
C5 0.0361(13) 0.0280(14) 0.0369(13) -0.0049(10) -0.0007(11) -0.0007(10)
C7 0.0315(14) 0.0336(16) 0.0678(19) -0.0106(14) -0.0009(13) -0.0025(12)
C8 0.072(2) 0.0381(17) 0.062(2) -0.0116(16) 0.0349(19) -0.0114(16)
C9 0.058(5) 0.035(3) 0.043(4) -0.010(3) 0.011(4) -0.004(4)
C10 0.023(6) 0.030(4) 0.049(8) -0.006(5) 0.009(4) 0.000(4)
O1 0.0376(10) 0.0470(12) 0.0443(11) 0.0055(9) -0.0065(8) 0.0080(9)
C1 0.0406(14) 0.0235(12) 0.0280(12) -0.0006(10) -0.0057(11) 0.0038(11)
C2 0.0340(13) 0.0234(13) 0.0345(13) -0.0035(10) -0.0049(11) 0.0010(10)
C3 0.0349(13) 0.0220(12) 0.0324(12) -0.0028(10) -0.0037(10) -0.0004(10)
C6 0.0360(13) 0.0247(13) 0.0377(14) -0.0021(10) -0.0034(11) 0.0007(10)

loop_
_atom_type_symbol
_atom_type_description
_atom_type_scat_dispersion_real
_atom_type_scat_dispersion_imag
_atom_type_scat_source
C C 0.0181 0.0091 'International Tables Vol C Tables 4.2.6.8 and 6.1.1.4'
H H 0.0000 0.0000 'International Tables Vol C Tables 4.2.6.8 and 6.1.1.4'
O O 0.0492 0.0322 'International Tables Vol C Tables 4.2.6.8 and 6.1.1.4'
S S 0.3331 0.5567 'International Tables Vol C Tables 4.2.6.8 and 6.1.1.4'

loop_
_geom_angle_atom_site_label_1
_geom_angle_atom_site_label_2
_geom_angle_atom_site_label_3
_geom_angle
_geom_angle_site_symmetry_1
_geom_angle_site_symmetry_3
C4A S1 C8A 91.9(2) . .
C5A C4A C3 110.9(2) . .
C5A C4A S1 109.4(2) . .
C3 C4A S1 139.7(2) . .
C4A C5A C7A 116.9(3) . .
C4A C5A C6 108.0(2) . .
C7A C5A C6 135.1(2) . .
C8A C7A C5A 113.8(3) . .
C8A C7A H7AA 123.1 . .
C5A C7A H7AA 123.1 . .
C7A C8A S1 107.9(2) . .
C7A C8A H8AA 126.0 . .
S1 C8A H8AA 126.0 . .
C10 C9 H9A 119.1 . .
C9 C10 H10A 123.0 . .
C2 C1 C3 117.2(2) . 3_656
C2 C1 H1A 121.4 . .
C3 C1 H1A 121.4 3_656 .
C1 C2 C3 122.5(2) . .
C1 C2 C6 129.0(2) . .
C3 C2 C6 108.5(2) . .
C1 C3 C2 120.3(2) 3_656 .
C1 C3 C4A 132.6(2) 3_656 .
C2 C3 C4A 107.2(2) . .
O1 C6 C5A 128.8(3) . .
O1 C6 C2 125.8(3) . .
C5A C6 C2 105.4(2) . .

loop_
_geom_bond_atom_site_label_1
_geom_bond_atom_site_label_2
_geom_bond_distance
_geom_bond_site_symmetry_2
S1 C4A 1.721(4) .
S1 C8A 1.861(5) .
C4A C5A 1.387(3) .
C4A C3 1.464(4) .
C5A C7A 1.402(4) .
C5A C6 1.480(4) .
C7A C8A 1.358(5) .
C7A H7AA 0.9500 .
C8A H8AA 0.9500 .
C9 C10 1.363(12) .
C9 H9A 0.9500 .
C10 H10A 0.9500 .
O1 C6 1.218(3) .
C1 C2 1.380(4) .
C1 C3 1.392(4) 3_656
C1 H1A 0.9500 .
C2 C3 1.411(3) .
C2 C6 1.506(4) .
C3 C1 1.392(4) 3_656

loop_
_geom_hbond_atom_site_label_D
_geom_hbond_atom_site_label_H
_geom_hbond_atom_site_label_A
_geom_hbond_distance_DH
_geom_hbond_distance_HA
_geom_hbond_distance_DA
_geom_hbond_angle_DHA
_geom_hbond_site_symmetry_A
C7A H7AA O1 0.95 2.56 3.430(3) 152.8 3_746

loop_
_geom_torsion_atom_site_label_1
_geom_torsion_atom_site_label_2
_geom_torsion_atom_site_label_3
_geom_torsion_atom_site_label_4
_geom_torsion
_geom_torsion_site_symmetry_1
_geom_torsion_site_symmetry_4
C8A S1 C4A C5A -0.5(3) . .
C8A S1 C4A C3 -178.9(3) . .
C3 C4A C5A C7A 179.3(2) . .
S1 C4A C5A C7A 0.3(3) . .
C3 C4A C5A C6 0.9(3) . .
S1 C4A C5A C6 -178.1(2) . .
C4A C5A C7A C8A 0.1(4) . .
C6 C5A C7A C8A 177.9(3) . .
C5A C7A C8A S1 -0.4(3) . .
C4A S1 C8A C7A 0.5(3) . .
C3 C1 C2 C3 -0.2(4) 3_656 .
C3 C1 C2 C6 -178.6(2) 3_656 .
C1 C2 C3 C1 0.2(4) . 3_656
C6 C2 C3 C1 178.9(2) . 3_656
C1 C2 C3 C4A -179.8(2) . .
C6 C2 C3 C4A -1.1(3) . .
C5A C4A C3 C1 -179.8(3) . 3_656
S1 C4A C3 C1 -1.4(5) . 3_656
C5A C4A C3 C2 0.2(3) . .
S1 C4A C3 C2 178.6(3) . .
C4A C5A C6 O1 177.2(3) . .
C7A C5A C6 O1 -0.8(5) . .
C4A C5A C6 C2 -1.5(3) . .
C7A C5A C6 C2 -179.5(3) . .
C1 C2 C6 O1 1.5(4) . .
C3 C2 C6 O1 -177.1(2) . .
C1 C2 C6 C5A -179.8(2) . .
C3 C2 C6 C5A 1.6(3) . .
